data_7152501
loop_
_publ_author_name
'Son, Jung-Ho'
'Hoefelmeyer, James D.'

_publ_section_title
;
 1,2-Nucleophilic addition of 2-(picolyl)organoboranes to nitrile,
 aldehyde, ketone, and amide.
;
_journal_issue 33
_journal_name_full 'Organic &amp; biomolecular chemistry'
_journal_page_first 6656
_journal_page_last 6664
_journal_paper_doi 10.1039/c2ob25518a
_journal_volume 10
_journal_year 2012
_chemical_formula_moiety 'C36 H32 B2 N2'
_chemical_formula_sum 'C36 H32 B2 N2'
_chemical_formula_weight 514.26
_chemical_name_common diphenylboronpicoline-dimer
_chemical_name_systematic
;
?
;
_space_group_IT_number 15
_symmetry_cell_setting monoclinic
_symmetry_space_group_name_Hall '-C 2yc'
_symmetry_space_group_name_H-M 'C 1 2/c 1'
_atom_sites_solution_hydrogens geom
_atom_sites_solution_primary direct
_atom_sites_solution_secondary difmap
_audit_creation_method SHELXL-97
_cell_angle_alpha 90.00
_cell_angle_beta 112.8710(10)
_cell_angle_gamma 90.00
_cell_formula_units_Z 4
_cell_length_a 20.0937(16)
_cell_length_b 9.9331(8)
_cell_length_c 15.1773(12)
_cell_measurement_reflns_used 6791
_cell_measurement_temperature 100(2)
_cell_measurement_theta_max 25.44
_cell_measurement_theta_min 2.20
_cell_volume 2791.1(4)
_computing_cell_refinement 'Bruker SMART'
_computing_data_collection 'Bruker SMART'
_computing_data_reduction 'Bruker SAINT'
_computing_molecular_graphics 'Bruker SHELXTL'
_computing_publication_material 'Bruker SHELXTL'
_computing_structure_refinement 'Bruker SHELXTL'
_computing_structure_solution 'Bruker SHELXTL'
_diffrn_ambient_temperature 100(2)
_diffrn_measured_fraction_theta_full 1.000
_diffrn_measured_fraction_theta_max 1.000
_diffrn_measurement_device_type 'CCD area detector'
_diffrn_measurement_method 'phi and omega scans'
_diffrn_radiation_monochromator graphite
_diffrn_radiation_source 'fine-focus sealed tube'
_diffrn_radiation_type MoK\a
_diffrn_radiation_wavelength 0.71073
_diffrn_reflns_av_R_equivalents 0.0323
_diffrn_reflns_av_sigmaI/netI 0.0230
_diffrn_reflns_limit_h_max 24
_diffrn_reflns_limit_h_min -24
_diffrn_reflns_limit_k_max 12
_diffrn_reflns_limit_k_min -12
_diffrn_reflns_limit_l_max 18
_diffrn_reflns_limit_l_min -18
_diffrn_reflns_number 13754
_diffrn_reflns_theta_full 25.46
_diffrn_reflns_theta_max 25.46
_diffrn_reflns_theta_min 2.20
_exptl_absorpt_coefficient_mu 0.070
_exptl_absorpt_correction_T_max 0.9876
_exptl_absorpt_correction_T_min 0.9647
_exptl_absorpt_correction_type multi-scan
_exptl_absorpt_process_details 'SADABS (Bruker,2003)'
_exptl_crystal_colour colorless
_exptl_crystal_density_diffrn 1.224
_exptl_crystal_density_method 'not measured'
_exptl_crystal_description block
_exptl_crystal_F_000 1088
_exptl_crystal_size_max 0.52
_exptl_crystal_size_mid 0.28
_exptl_crystal_size_min 0.18
_refine_diff_density_max 0.270
_refine_diff_density_min -0.211
_refine_diff_density_rms 0.037
_refine_ls_extinction_method none
_refine_ls_goodness_of_fit_ref 1.033
_refine_ls_hydrogen_treatment constr
_refine_ls_matrix_type full
_refine_ls_number_parameters 181
_refine_ls_number_reflns 2591
_refine_ls_number_restraints 0
_refine_ls_restrained_S_all 1.033
_refine_ls_R_factor_all 0.0501
_refine_ls_R_factor_gt 0.0363
_refine_ls_shift/su_max 0.000
_refine_ls_shift/su_mean 0.000
_refine_ls_structure_factor_coef Fsqd
_refine_ls_weighting_details 'calc w=1/[\s^2^(Fo^2^)+(0.0374P)^2^+2.3213P] where P=(Fo^2^+2Fc^2^)/3'
_refine_ls_weighting_scheme calc
_refine_ls_wR_factor_gt 0.0827
_refine_ls_wR_factor_ref 0.0907
_reflns_number_gt 2094
_reflns_number_total 2591
_reflns_threshold_expression >2sigma(I)
_cod_data_source_file c2ob25518a.txt
_cod_data_source_block 3
_cod_depositor_comments
;
The following automatic conversions were performed:

'_symmetry_cell_setting' value 'Monoclinic' changed to 'monoclinic'
according to /home/saulius/struct/CIF-dictionaries/cif_core.dic
dictionary named 'cif_core.dic' version 2.4.1 from 2010-06-29.

Automatic conversion script
Id: cif_fix_values 1891 2012-01-12 08:04:46Z andrius 
;
_cod_original_sg_symbol_H-M 'C2/c '
_cod_database_code 7152501

loop_
_symmetry_equiv_pos_as_xyz
'x, y, z'
'-x, y, -z+1/2'
'x+1/2, y+1/2, z'
'-x+1/2, y+1/2, -z+1/2'
'-x, -y, -z'
'x, -y, z-1/2'
'-x+1/2, -y+1/2, -z'
'x+1/2, -y+1/2, z-1/2'

loop_
_atom_site_label
_atom_site_type_symbol
_atom_site_fract_x
_atom_site_fract_y
_atom_site_fract_z
_atom_site_U_iso_or_equiv
_atom_site_adp_type
_atom_site_occupancy
_atom_site_symmetry_multiplicity
_atom_site_calc_flag
_atom_site_refinement_flags
C2 C 0.35403(7) 0.29414(14) 0.19851(10) 0.0206(3) Uani 1 1 d .
H2 H 0.3397 0.3118 0.2501 0.025 Uiso 1 1 calc R
C3 C 0.32079(8) 0.36432(14) 0.11505(10) 0.0245(3) Uani 1 1 d .
H3 H 0.2845 0.4290 0.1092 0.029 Uiso 1 1 calc R
C4 C 0.34127(7) 0.33893(15) 0.03940(10) 0.0243(3) Uani 1 1 d .
H4 H 0.3193 0.3857 -0.0195 0.029 Uiso 1 1 calc R
C5 C 0.39404(7) 0.24462(14) 0.05138(10) 0.0215(3) Uani 1 1 d .
H5 H 0.4085 0.2267 -0.0001 0.026 Uiso 1 1 calc R
C6 C 0.42705(7) 0.17425(13) 0.13732(9) 0.0171(3) Uani 1 1 d .
C7 C 0.48110(7) 0.06842(13) 0.14665(9) 0.0170(3) Uani 1 1 d .
H7A H 0.4696 0.0303 0.0821 0.020 Uiso 1 1 calc R
H7B H 0.4735 -0.0044 0.1863 0.020 Uiso 1 1 calc R
C8 C 0.38473(7) -0.03309(14) 0.27548(9) 0.0182(3) Uani 1 1 d .
C9 C 0.41271(8) -0.15785(14) 0.31629(10) 0.0225(3) Uani 1 1 d .
H9 H 0.4612 -0.1623 0.3614 0.027 Uiso 1 1 calc R
C10 C 0.37195(8) -0.27529(15) 0.29311(11) 0.0266(3) Uani 1 1 d .
H10 H 0.3927 -0.3579 0.3226 0.032 Uiso 1 1 calc R
C11 C 0.30110(8) -0.27232(15) 0.22708(11) 0.0262(3) Uani 1 1 d .
H11 H 0.2731 -0.3524 0.2110 0.031 Uiso 1 1 calc R
C12 C 0.27176(8) -0.15073(15) 0.18489(10) 0.0244(3) Uani 1 1 d .
H12 H 0.2234 -0.1473 0.1392 0.029 Uiso 1 1 calc R
C13 C 0.31291(7) -0.03412(14) 0.20921(10) 0.0208(3) Uani 1 1 d .
H13 H 0.2916 0.0482 0.1798 0.025 Uiso 1 1 calc R
C14 C 0.41325(7) 0.18520(14) 0.39002(9) 0.0189(3) Uani 1 1 d .
C15 C 0.37624(8) 0.12236(15) 0.44013(10) 0.0230(3) Uani 1 1 d .
H15 H 0.3573 0.0345 0.4214 0.028 Uiso 1 1 calc R
C16 C 0.36618(9) 0.18431(16) 0.51656(11) 0.0303(4) Uani 1 1 d .
H16 H 0.3408 0.1385 0.5488 0.036 Uiso 1 1 calc R
C17 C 0.39294(9) 0.31179(17) 0.54541(11) 0.0319(4) Uani 1 1 d .
H17 H 0.3865 0.3538 0.5978 0.038 Uiso 1 1 calc R
C18 C 0.42932(8) 0.37787(16) 0.49724(11) 0.0295(4) Uani 1 1 d .
H18 H 0.4477 0.4660 0.5162 0.035 Uiso 1 1 calc R
C19 C 0.43905(7) 0.31539(15) 0.42112(10) 0.0238(3) Uani 1 1 d .
H19 H 0.4641 0.3625 0.3889 0.029 Uiso 1 1 calc R
B1 B 0.43123(8) 0.10560(15) 0.30782(11) 0.0171(3) Uani 1 1 d .
N1 N 0.40644(6) 0.20065(11) 0.21139(8) 0.0166(3) Uani 1 1 d .

loop_
_atom_site_aniso_label
_atom_site_aniso_U_11
_atom_site_aniso_U_22
_atom_site_aniso_U_33
_atom_site_aniso_U_23
_atom_site_aniso_U_13
_atom_site_aniso_U_12
C2 0.0170(7) 0.0219(7) 0.0239(7) 0.0004(6) 0.0091(6) 0.0014(6)
C3 0.0197(7) 0.0240(8) 0.0287(8) 0.0042(6) 0.0082(6) 0.0041(6)
C4 0.0200(7) 0.0267(8) 0.0220(7) 0.0074(6) 0.0035(6) -0.0011(6)
C5 0.0199(7) 0.0272(8) 0.0174(7) 0.0017(6) 0.0071(6) -0.0032(6)
C6 0.0140(6) 0.0201(7) 0.0164(7) -0.0014(5) 0.0052(5) -0.0053(5)
C7 0.0171(7) 0.0199(7) 0.0143(6) -0.0017(5) 0.0064(5) -0.0019(5)
C8 0.0190(7) 0.0229(7) 0.0170(7) -0.0007(6) 0.0117(6) -0.0001(6)
C9 0.0210(7) 0.0247(8) 0.0229(7) 0.0014(6) 0.0098(6) -0.0007(6)
C10 0.0320(8) 0.0219(8) 0.0300(8) 0.0010(6) 0.0165(7) 0.0000(6)
C11 0.0292(8) 0.0252(8) 0.0307(8) -0.0069(6) 0.0186(7) -0.0095(6)
C12 0.0186(7) 0.0330(8) 0.0237(8) -0.0052(6) 0.0105(6) -0.0048(6)
C13 0.0193(7) 0.0252(8) 0.0204(7) -0.0002(6) 0.0103(6) 0.0002(6)
C14 0.0143(7) 0.0245(7) 0.0163(7) 0.0035(6) 0.0044(5) 0.0060(6)
C15 0.0230(7) 0.0255(8) 0.0223(7) 0.0075(6) 0.0108(6) 0.0087(6)
C16 0.0343(9) 0.0383(9) 0.0250(8) 0.0134(7) 0.0189(7) 0.0176(7)
C17 0.0338(9) 0.0430(10) 0.0199(8) -0.0012(7) 0.0116(7) 0.0171(7)
C18 0.0232(8) 0.0335(9) 0.0290(8) -0.0095(7) 0.0071(7) 0.0053(6)
C19 0.0180(7) 0.0284(8) 0.0247(8) -0.0030(6) 0.0081(6) 0.0018(6)
B1 0.0152(7) 0.0207(8) 0.0155(7) 0.0023(6) 0.0061(6) 0.0001(6)
N1 0.0135(6) 0.0180(6) 0.0182(6) 0.0001(5) 0.0059(5) -0.0014(4)

loop_
_atom_type_symbol
_atom_type_description
_atom_type_scat_dispersion_real
_atom_type_scat_dispersion_imag
_atom_type_scat_source
C C 0.0033 0.0016 'International Tables Vol C Tables 4.2.6.8 and 6.1.1.4'
H H 0.0000 0.0000 'International Tables Vol C Tables 4.2.6.8 and 6.1.1.4'
B B 0.0013 0.0007 'International Tables Vol C Tables 4.2.6.8 and 6.1.1.4'
N N 0.0061 0.0033 'International Tables Vol C Tables 4.2.6.8 and 6.1.1.4'

loop_
_geom_angle_atom_site_label_1
_geom_angle_atom_site_label_2
_geom_angle_atom_site_label_3
_geom_angle
_geom_angle_site_symmetry_1
_geom_angle_site_symmetry_3
N1 C2 C3 123.51(13) . .
N1 C2 H2 118.2 . .
C3 C2 H2 118.2 . .
C2 C3 C4 118.59(13) . .
C2 C3 H3 120.7 . .
C4 C3 H3 120.7 . .
C5 C4 C3 118.52(13) . .
C5 C4 H4 120.7 . .
C3 C4 H4 120.7 . .
C4 C5 C6 121.75(13) . .
C4 C5 H5 119.1 . .
C6 C5 H5 119.1 . .
N1 C6 C5 119.07(12) . .
N1 C6 C7 120.28(11) . .
C5 C6 C7 120.60(12) . .
C6 C7 B1 120.11(11) . 2_655
C6 C7 H7A 107.3 . .
B1 C7 H7A 107.3 2_655 .
C6 C7 H7B 107.3 . .
B1 C7 H7B 107.3 2_655 .
H7A C7 H7B 106.9 . .
C9 C8 C13 115.76(12) . .
C9 C8 B1 122.00(12) . .
C13 C8 B1 122.14(12) . .
C10 C9 C8 122.32(13) . .
C10 C9 H9 118.8 . .
C8 C9 H9 118.8 . .
C11 C10 C9 120.23(14) . .
C11 C10 H10 119.9 . .
C9 C10 H10 119.9 . .
C12 C11 C10 119.02(13) . .
C12 C11 H11 120.5 . .
C10 C11 H11 120.5 . .
C11 C12 C13 120.13(13) . .
C11 C12 H12 119.9 . .
C13 C12 H12 119.9 . .
C12 C13 C8 122.53(13) . .
C12 C13 H13 118.7 . .
C8 C13 H13 118.7 . .
C15 C14 C19 115.62(13) . .
C15 C14 B1 121.43(12) . .
C19 C14 B1 122.71(12) . .
C16 C15 C14 122.28(14) . .
C16 C15 H15 118.9 . .
C14 C15 H15 118.9 . .
C17 C16 C15 120.28(14) . .
C17 C16 H16 119.9 . .
C15 C16 H16 119.9 . .
C16 C17 C18 119.26(14) . .
C16 C17 H17 120.4 . .
C18 C17 H17 120.4 . .
C17 C18 C19 120.06(15) . .
C17 C18 H18 120.0 . .
C19 C18 H18 120.0 . .
C18 C19 C14 122.49(14) . .
C18 C19 H19 118.8 . .
C14 C19 H19 118.8 . .
C8 B1 C14 111.63(11) . .
C8 B1 N1 106.07(10) . .
C14 B1 N1 108.73(11) . .
C8 B1 C7 109.14(11) . 2_655
C14 B1 C7 107.64(11) . 2_655
N1 B1 C7 113.69(10) . 2_655
C2 N1 C6 118.57(11) . .
C2 N1 B1 117.96(11) . .
C6 N1 B1 122.50(11) . .

loop_
_geom_bond_atom_site_label_1
_geom_bond_atom_site_label_2
_geom_bond_distance
_geom_bond_site_symmetry_2
C2 N1 1.3600(17) .
C2 C3 1.371(2) .
C2 H2 0.9500 .
C3 C4 1.385(2) .
C3 H3 0.9500 .
C4 C5 1.373(2) .
C4 H4 0.9500 .
C5 C6 1.3990(19) .
C5 H5 0.9500 .
C6 N1 1.3661(17) .
C6 C7 1.4782(18) .
C7 B1 1.6647(19) 2_655
C7 H7A 0.9900 .
C7 H7B 0.9900 .
C8 C9 1.4017(19) .
C8 C13 1.4022(19) .
C8 B1 1.629(2) .
C9 C10 1.390(2) .
C9 H9 0.9500 .
C10 C11 1.387(2) .
C10 H10 0.9500 .
C11 C12 1.387(2) .
C11 H11 0.9500 .
C12 C13 1.387(2) .
C12 H12 0.9500 .
C13 H13 0.9500 .
C14 C15 1.4001(19) .
C14 C19 1.405(2) .
C14 B1 1.632(2) .
C15 C16 1.396(2) .
C15 H15 0.9500 .
C16 C17 1.379(2) .
C16 H16 0.9500 .
C17 C18 1.384(2) .
C17 H17 0.9500 .
C18 C19 1.391(2) .
C18 H18 0.9500 .
C19 H19 0.9500 .
B1 N1 1.6475(18) .
B1 C7 1.6647(19) 2_655
